data_4036556
loop_
_publ_author_name
'Zhang, Xiang-Zhi'
'Du, Ji-Yuan'
'Deng, Yu-Hua'
'Chu, Wen-Dao'
'Yan, Xu'
'Yu, Ke-Yin'
'Fan, Chun-An'

_publ_section_title
;
 Spirocyclopropanation Reaction of para-Quinone Methides with Sulfonium
 Salts: The Synthesis of Spirocyclopropanyl para-Dienones.
;
_journal_issue 6
_journal_name_full 'The Journal of organic chemistry'
_journal_page_first 2598
_journal_page_last 2606
_journal_paper_doi 10.1021/acs.joc.5b02725
_journal_volume 81
_journal_year 2016
_chemical_formula_moiety 'C25 H34 O4'
_chemical_formula_sum 'C25 H34 O4'
_chemical_formula_weight 398.52
_space_group_crystal_system monoclinic
_space_group_IT_number 14
_space_group_name_Hall '-P 2ybc'
_space_group_name_H-M_alt 'P 1 21/c 1'
_atom_sites_solution_hydrogens mixed
_atom_sites_solution_primary iterative
_audit_creation_date 2013-11-04
_audit_creation_method
;
Olex2 1.2
(compiled 2013.09.17 svn.r2790 for OlexSys, GUI svn.r4601)
;
_cell_angle_alpha 90
_cell_angle_beta 97.275(10)
_cell_angle_gamma 90
_cell_formula_units_Z 4
_cell_length_a 10.4772(12)
_cell_length_b 37.395(5)
_cell_length_c 6.0408(7)
_cell_measurement_reflns_used 1296
_cell_measurement_temperature 293(2)
_cell_measurement_theta_max 21.5900
_cell_measurement_theta_min 3.7690
_cell_volume 2347.7(5)
_computing_cell_refinement
;
CrysAlisPro, Agilent Technologies,
Version 1.171.36.28 (release 01-02-2013 CrysAlis171 .NET)
(compiled Feb  1 2013,16:14:44)
;
_computing_data_collection
;
CrysAlisPro, Agilent Technologies,
Version 1.171.36.28 (release 01-02-2013 CrysAlis171 .NET)
(compiled Feb  1 2013,16:14:44)
;
_computing_data_reduction
;
CrysAlisPro, Agilent Technologies,
Version 1.171.36.28 (release 01-02-2013 CrysAlis171 .NET)
(compiled Feb  1 2013,16:14:44)
;
_computing_molecular_graphics
;
O. V. Dolomanov, L. J. Bourhis, R. J. Gildea, J. A. K. Howard and H. Puschmann,
OLEX2: a complete structure solution, refinement and analysis program.
J. Appl. Cryst. (2009). 42, 339-341.
;
_computing_publication_material
;
O. V. Dolomanov, L. J. Bourhis, R. J. Gildea, J. A. K. Howard and H. Puschmann,
OLEX2: a complete structure solution, refinement and analysis program.
J. Appl. Cryst. (2009). 42, 339-341.
;
_computing_structure_refinement
;
SHELX, G.M. Sheldrick, Acta Cryst.
(2008). A64, 112-122
;
_computing_structure_solution 'SUPERFLIP, J. Appl. Cryst. (2007) 40, 786-790'
_diffrn_ambient_temperature 293(2)
_diffrn_detector_area_resol_mean 16.0733
_diffrn_measured_fraction_theta_full 0.9919
_diffrn_measured_fraction_theta_max 0.8822
_diffrn_measurement_device_type 'SuperNova, Dual, Cu at zero, Eos'
_diffrn_measurement_method '\w scans'
_diffrn_orient_matrix_UB_11 0.0283667000
_diffrn_orient_matrix_UB_12 0.0171795000
_diffrn_orient_matrix_UB_13 -0.0016220000
_diffrn_orient_matrix_UB_21 -0.0616601000
_diffrn_orient_matrix_UB_22 0.0079964000
_diffrn_orient_matrix_UB_23 -0.0043095000
_diffrn_orient_matrix_UB_31 0.0067759000
_diffrn_orient_matrix_UB_32 0.0005222000
_diffrn_orient_matrix_UB_33 0.1183841000
_diffrn_radiation_monochromator mirror
_diffrn_radiation_type 'Mo K\a'
_diffrn_radiation_wavelength 0.7107
_diffrn_reflns_av_R_equivalents 0.0594
_diffrn_reflns_av_unetI/netI 0.1024
_diffrn_reflns_Laue_measured_fraction_full 0.994
_diffrn_reflns_Laue_measured_fraction_max 0.994
_diffrn_reflns_limit_h_max 12
_diffrn_reflns_limit_h_min -11
_diffrn_reflns_limit_k_max 41
_diffrn_reflns_limit_k_min -46
_diffrn_reflns_limit_l_max 7
_diffrn_reflns_limit_l_min -7
_diffrn_reflns_number 8267
_diffrn_reflns_point_group_measured_fraction_full 0.994
_diffrn_reflns_point_group_measured_fraction_max 0.994
_diffrn_reflns_theta_full 25.500
_diffrn_reflns_theta_max 26.022
_diffrn_reflns_theta_min 3.269
_diffrn_source 'SuperNova (Mo) X-ray Source'
_exptl_absorpt_coefficient_mu 0.075
_exptl_absorpt_correction_T_max 1.00000
_exptl_absorpt_correction_T_min 0.69844
_exptl_absorpt_correction_type multi-scan
_exptl_absorpt_process_details
;
CrysAlisPro, Agilent Technologies,
Version 1.171.36.28 (release 01-02-2013 CrysAlis171 .NET)
(compiled Feb  1 2013,16:14:44)
Empirical absorption correction using spherical harmonics,
 implemented in SCALE3 ABSPACK scaling algorithm.
;
_exptl_crystal_colour 'clear light colourless'
_exptl_crystal_density_diffrn 1.127
_exptl_crystal_description needle
_exptl_crystal_F_000 864
_exptl_crystal_size_max 0.2900
_exptl_crystal_size_mid 0.1200
_exptl_crystal_size_min 0.1100
_refine_diff_density_max 0.412
_refine_diff_density_min -0.376
_refine_diff_density_rms 0.050
_refine_ls_extinction_coef 0.0057(15)
_refine_ls_extinction_expression Fc^*^=kFc[1+0.001xFc^2^\l^3^/sin(2\q)]^-1/4^
_refine_ls_extinction_method SHELXL
_refine_ls_goodness_of_fit_ref 1.052
_refine_ls_hydrogen_treatment mixed
_refine_ls_matrix_type full
_refine_ls_number_parameters 275
_refine_ls_number_reflns 4596
_refine_ls_number_restraints 2
_refine_ls_restrained_S_all 1.052
_refine_ls_R_factor_all 0.1650
_refine_ls_R_factor_gt 0.0923
_refine_ls_shift/su_max 0.000
_refine_ls_shift/su_mean 0.000
_refine_ls_structure_factor_coef Fsqd
_refine_ls_weighting_details
;
 w=1/[\s^2^(Fo^2^)+(0.0712P)^2^+1.4727P]
 where P=(Fo^2^+2Fc^2^)/3
;
_refine_ls_weighting_scheme calc
_refine_ls_wR_factor_gt 0.1996
_refine_ls_wR_factor_ref 0.2528
_reflns_Friedel_coverage 0.000
_reflns_number_gt 2249
_reflns_number_total 4596
_reflns_threshold_expression 'I > 2\s(I)'
_cod_data_source_file jo5b02725_si_005.cif
_cod_data_source_block zhangxzh1104
_cod_database_code 4036556
_shelxl_version_number 2013-2
_shelx_space_group_comment
;
The symmetry employed for this shelxl refinement is uniquely defined
by the following loop, which should always be used as a source of
symmetry information in preference to the above space-group names.
They are only intended as comments.
;
_reflns_odcompleteness_completeness 99.19
_reflns_odcompleteness_iscentric 1
_reflns_odcompleteness_theta 26.32
_olex2_refinement_description
;
1. Fixed Uiso
 At 1.2 times of:
  All C(H) groups, All C(H,H) groups
 At 1.5 times of:
  All C(H,H,H) groups, All O(H) groups
2. Restrained distances
 H1-O1
 0.85 with sigma of 0.02
 H1-C4
 2 with sigma of 0.02
3.a Ternary CH refined with riding coordinates:
 C7(H7), C8(H8)
3.b Secondary CH2 refined with riding coordinates:
 C24(H24A,H24B)
3.c Aromatic/amide H refined with riding coordinates:
 C2(H2A), C6(H6), C10(H10), C11(H11), C12(H12), C13(H13), C14(H14)
3.d Idealised Me refined as rotating group:
 C16(H16A,H16B,H16C), C17(H17A,H17B,H17C), C18(H18A,H18B,H18C), C20(H20A,H20B,
 H20C), C21(H21A,H21B,H21C), C22(H22A,H22B,H22C), C25(H25A,H25B,H25C)
3.e Idealised tetrahedral OH refined as rotating group:
 O2(H2)
;

loop_
_space_group_symop_operation_xyz
'x, y, z'
'-x, y+1/2, -z+1/2'
'-x, -y, -z'
'x, -y-1/2, z-1/2'

loop_
_atom_site_label
_atom_site_type_symbol
_atom_site_fract_x
_atom_site_fract_y
_atom_site_fract_z
_atom_site_U_iso_or_equiv
_atom_site_adp_type
_atom_site_occupancy
_atom_site_site_symmetry_order
_atom_site_calc_flag
_atom_site_refinement_flags_posn
_atom_site_refinement_flags_adp
O1 O 0.4642(3) 0.53698(8) 0.0863(6) 0.0705(10) Uani 1 1 d D .
O2 O 0.2804(3) 0.73437(8) 0.2427(6) 0.0760(10) Uani 1 1 d . .
H2 H 0.2735 0.7487 0.1390 0.114 Uiso 1 1 calc R U
O3 O 0.1426(3) 0.67708(11) 0.5986(5) 0.0889(13) Uani 1 1 d . .
O4 O 0.0662(3) 0.67534(9) 0.2373(5) 0.0697(10) Uani 1 1 d . .
C1 C 0.3341(4) 0.63529(10) 0.2841(6) 0.0419(9) Uani 1 1 d . .
C2 C 0.4548(4) 0.62297(10) 0.3673(6) 0.0415(9) Uani 1 1 d . .
H2A H 0.5067 0.6370 0.4693 0.050 Uiso 1 1 calc R U
C3 C 0.5014(4) 0.59019(10) 0.3031(6) 0.0428(9) Uani 1 1 d . .
C4 C 0.4190(4) 0.56985(11) 0.1522(6) 0.0482(10) Uani 1 1 d D .
C5 C 0.2960(4) 0.58089(10) 0.0645(6) 0.0447(9) Uani 1 1 d . .
C6 C 0.2568(4) 0.61423(10) 0.1335(6) 0.0450(9) Uani 1 1 d . .
H6 H 0.1757 0.6226 0.0764 0.054 Uiso 1 1 calc R U
C7 C 0.2952(4) 0.67304(10) 0.3456(6) 0.0444(9) Uani 1 1 d . .
H7 H 0.3473 0.6796 0.4861 0.053 Uiso 1 1 calc R U
C8 C 0.3238(4) 0.70042(10) 0.1671(7) 0.0538(11) Uani 1 1 d . .
H8 H 0.2749 0.6942 0.0231 0.065 Uiso 1 1 calc R U
C9 C 0.4655(4) 0.70097(10) 0.1455(6) 0.0475(10) Uani 1 1 d . .
C10 C 0.5131(5) 0.68312(12) -0.0268(7) 0.0634(12) Uani 1 1 d . .
H10 H 0.4567 0.6719 -0.1367 0.076 Uiso 1 1 calc R U
C11 C 0.6443(5) 0.68177(14) -0.0368(8) 0.0747(15) Uani 1 1 d . .
H11 H 0.6752 0.6700 -0.1547 0.090 Uiso 1 1 calc R U
C12 C 0.7285(5) 0.69756(14) 0.1243(8) 0.0719(14) Uani 1 1 d . .
H12 H 0.8167 0.6958 0.1194 0.086 Uiso 1 1 calc R U
C13 C 0.6825(5) 0.71609(13) 0.2942(8) 0.0665(13) Uani 1 1 d . .
H13 H 0.7394 0.7277 0.4015 0.080 Uiso 1 1 calc R U
C14 C 0.5527(4) 0.71749(12) 0.3052(7) 0.0573(11) Uani 1 1 d . .
H14 H 0.5225 0.7298 0.4220 0.069 Uiso 1 1 calc R U
C15 C 0.6381(4) 0.57786(11) 0.3926(7) 0.0504(10) Uani 1 1 d . .
C16 C 0.6354(5) 0.54259(13) 0.5249(8) 0.0747(15) Uani 1 1 d . .
H16A H 0.5877 0.5461 0.6487 0.112 Uiso 1 1 calc R U
H16B H 0.7218 0.5355 0.5791 0.112 Uiso 1 1 calc R U
H16C H 0.5951 0.5243 0.4290 0.112 Uiso 1 1 calc R U
C17 C 0.7075(5) 0.60527(13) 0.5538(8) 0.0733(14) Uani 1 1 d . .
H17A H 0.7123 0.6277 0.4785 0.110 Uiso 1 1 calc R U
H17B H 0.7928 0.5969 0.6047 0.110 Uiso 1 1 calc R U
H17C H 0.6608 0.6083 0.6793 0.110 Uiso 1 1 calc R U
C18 C 0.7207(5) 0.57360(15) 0.2011(8) 0.0805(16) Uani 1 1 d . .
H18A H 0.6823 0.5561 0.0970 0.121 Uiso 1 1 calc R U
H18B H 0.8057 0.5659 0.2604 0.121 Uiso 1 1 calc R U
H18C H 0.7259 0.5961 0.1263 0.121 Uiso 1 1 calc R U
C19 C 0.2047(4) 0.55811(11) -0.0987(7) 0.0545(11) Uani 1 1 d . .
C20 C 0.2628(6) 0.55170(15) -0.3164(8) 0.0855(17) Uani 1 1 d . .
H20A H 0.2784 0.5743 -0.3839 0.128 Uiso 1 1 calc R U
H20B H 0.2040 0.5379 -0.4171 0.128 Uiso 1 1 calc R U
H20C H 0.3425 0.5389 -0.2843 0.128 Uiso 1 1 calc R U
C21 C 0.1757(5) 0.52254(14) 0.0104(9) 0.0887(17) Uani 1 1 d . .
H21A H 0.2548 0.5100 0.0543 0.133 Uiso 1 1 calc R U
H21B H 0.1209 0.5083 -0.0942 0.133 Uiso 1 1 calc R U
H21C H 0.1334 0.5271 0.1395 0.133 Uiso 1 1 calc R U
C22 C 0.0740(5) 0.57621(16) -0.1647(10) 0.100(2) Uani 1 1 d . .
H22A H 0.0344 0.5811 -0.0330 0.150 Uiso 1 1 calc R U
H22B H 0.0196 0.5607 -0.2616 0.150 Uiso 1 1 calc R U
H22C H 0.0864 0.5982 -0.2407 0.150 Uiso 1 1 calc R U
C23 C 0.1560(4) 0.67541(11) 0.3818(7) 0.0530(11) Uani 1 1 d . .
C24 C 0.0080(5) 0.67817(17) 0.6638(9) 0.0892(18) Uani 1 1 d . .
H24A H -0.0544 0.6692 0.5444 0.107 Uiso 1 1 calc R U
H24B H 0.0024 0.6642 0.7976 0.107 Uiso 1 1 calc R U
C25 C -0.0123(6) 0.71576(17) 0.7029(11) 0.105(2) Uani 1 1 d . .
H25A H -0.0014 0.7291 0.5708 0.158 Uiso 1 1 calc R U
H25B H 0.0489 0.7238 0.8243 0.158 Uiso 1 1 calc R U
H25C H -0.0979 0.7193 0.7395 0.158 Uiso 1 1 calc R U
H1 H 0.423(6) 0.5233(16) -0.008(15) 0.31(6) Uiso 1 1 d D .

loop_
_atom_site_aniso_label
_atom_site_aniso_U_11
_atom_site_aniso_U_22
_atom_site_aniso_U_33
_atom_site_aniso_U_23
_atom_site_aniso_U_13
_atom_site_aniso_U_12
O1 0.077(2) 0.0441(18) 0.089(2) -0.0157(16) 0.0073(18) 0.0167(17)
O2 0.068(2) 0.0381(17) 0.121(3) 0.0028(17) 0.006(2) 0.0174(17)
O3 0.054(2) 0.153(4) 0.060(2) -0.022(2) 0.0080(15) 0.027(2)
O4 0.0462(19) 0.095(3) 0.0661(19) -0.0080(18) -0.0004(14) 0.0128(18)
C1 0.040(2) 0.042(2) 0.044(2) -0.0018(16) 0.0066(16) 0.0037(18)
C2 0.039(2) 0.037(2) 0.047(2) -0.0016(16) 0.0022(16) 0.0038(17)
C3 0.037(2) 0.043(2) 0.048(2) 0.0038(17) 0.0048(16) 0.0082(18)
C4 0.054(3) 0.039(2) 0.052(2) -0.0007(17) 0.0083(18) 0.0026(19)
C5 0.046(2) 0.039(2) 0.048(2) -0.0010(17) 0.0033(17) -0.0001(19)
C6 0.040(2) 0.045(2) 0.048(2) 0.0018(17) 0.0001(16) 0.0017(18)
C7 0.040(2) 0.041(2) 0.051(2) -0.0041(17) -0.0018(16) 0.0062(18)
C8 0.055(3) 0.038(2) 0.066(3) -0.0013(19) -0.003(2) 0.008(2)
C9 0.054(3) 0.038(2) 0.049(2) 0.0056(17) 0.0021(18) 0.0040(19)
C10 0.075(4) 0.061(3) 0.053(3) -0.007(2) 0.003(2) -0.003(3)
C11 0.082(4) 0.078(4) 0.068(3) -0.010(3) 0.025(3) 0.003(3)
C12 0.058(3) 0.078(4) 0.081(3) 0.006(3) 0.014(3) 0.003(3)
C13 0.054(3) 0.067(3) 0.075(3) -0.008(2) -0.004(2) -0.006(3)
C14 0.055(3) 0.055(3) 0.060(3) -0.009(2) 0.000(2) 0.000(2)
C15 0.043(2) 0.049(2) 0.058(2) -0.0004(19) 0.0008(18) 0.006(2)
C16 0.080(4) 0.058(3) 0.082(3) 0.016(2) -0.005(3) 0.019(3)
C17 0.051(3) 0.069(3) 0.092(3) -0.006(3) -0.017(2) 0.012(3)
C18 0.057(3) 0.098(4) 0.088(4) 0.003(3) 0.018(3) 0.023(3)
C19 0.062(3) 0.046(2) 0.054(2) -0.0059(19) 0.003(2) -0.005(2)
C20 0.112(5) 0.080(4) 0.061(3) -0.015(3) 0.002(3) -0.008(3)
C21 0.093(4) 0.073(4) 0.098(4) 0.003(3) 0.001(3) -0.027(3)
C22 0.077(4) 0.078(4) 0.132(5) -0.042(4) -0.038(3) 0.011(3)
C23 0.052(3) 0.053(3) 0.053(2) -0.0063(19) 0.0026(19) 0.014(2)
C24 0.086(4) 0.112(5) 0.071(3) -0.007(3) 0.015(3) 0.025(4)
C25 0.074(4) 0.094(5) 0.147(6) 0.005(4) 0.012(4) 0.006(4)

loop_
_atom_type_symbol
_atom_type_description
_atom_type_scat_dispersion_real
_atom_type_scat_dispersion_imag
_atom_type_scat_source
C C 0.0033 0.0016 'International Tables Vol C Tables 4.2.6.8 and 6.1.1.4'
H H 0.0000 0.0000 'International Tables Vol C Tables 4.2.6.8 and 6.1.1.4'
O O 0.0106 0.0060 'International Tables Vol C Tables 4.2.6.8 and 6.1.1.4'

loop_
_geom_angle_atom_site_label_1
_geom_angle_atom_site_label_2
_geom_angle_atom_site_label_3
_geom_angle
C4 O1 H1 124(3)
C8 O2 H2 109.5
C23 O3 C24 118.3(4)
C2 C1 C6 118.9(3)
C2 C1 C7 118.7(3)
C6 C1 C7 122.2(3)
C1 C2 H2A 119.0
C1 C2 C3 122.0(4)
C3 C2 H2A 119.0
C2 C3 C4 116.9(3)
C2 C3 C15 120.7(3)
C4 C3 C15 122.5(3)
O1 C4 C3 117.5(4)
C5 C4 O1 119.0(4)
C5 C4 C3 123.5(4)
C4 C5 C19 123.3(4)
C6 C5 C4 116.5(4)
C6 C5 C19 120.2(4)
C1 C6 C5 122.4(4)
C1 C6 H6 118.8
C5 C6 H6 118.8
C1 C7 H7 107.7
C1 C7 C8 111.2(3)
C8 C7 H7 107.7
C23 C7 C1 112.5(3)
C23 C7 H7 107.7
C23 C7 C8 109.9(3)
O2 C8 C7 105.4(3)
O2 C8 H8 109.7
O2 C8 C9 111.7(4)
C7 C8 H8 109.7
C9 C8 C7 110.5(3)
C9 C8 H8 109.7
C10 C9 C8 120.8(4)
C10 C9 C14 118.1(4)
C14 C9 C8 121.0(4)
C9 C10 H10 119.8
C9 C10 C11 120.3(4)
C11 C10 H10 119.8
C10 C11 H11 119.7
C12 C11 C10 120.7(5)
C12 C11 H11 119.7
C11 C12 H12 120.2
C11 C12 C13 119.6(5)
C13 C12 H12 120.2
C12 C13 H13 120.0
C14 C13 C12 119.9(4)
C14 C13 H13 120.0
C9 C14 H14 119.4
C13 C14 C9 121.3(4)
C13 C14 H14 119.4
C3 C15 C16 111.2(3)
C3 C15 C18 110.8(3)
C17 C15 C3 111.6(3)
C17 C15 C16 106.3(4)
C17 C15 C18 106.3(4)
C18 C15 C16 110.5(4)
C15 C16 H16A 109.5
C15 C16 H16B 109.5
C15 C16 H16C 109.5
H16A C16 H16B 109.5
H16A C16 H16C 109.5
H16B C16 H16C 109.5
C15 C17 H17A 109.5
C15 C17 H17B 109.5
C15 C17 H17C 109.5
H17A C17 H17B 109.5
H17A C17 H17C 109.5
H17B C17 H17C 109.5
C15 C18 H18A 109.5
C15 C18 H18B 109.5
C15 C18 H18C 109.5
H18A C18 H18B 109.5
H18A C18 H18C 109.5
H18B C18 H18C 109.5
C20 C19 C5 110.6(4)
C21 C19 C5 110.2(4)
C21 C19 C20 110.8(4)
C21 C19 C22 106.0(4)
C22 C19 C5 112.5(4)
C22 C19 C20 106.5(4)
C19 C20 H20A 109.5
C19 C20 H20B 109.5
C19 C20 H20C 109.5
H20A C20 H20B 109.5
H20A C20 H20C 109.5
H20B C20 H20C 109.5
C19 C21 H21A 109.5
C19 C21 H21B 109.5
C19 C21 H21C 109.5
H21A C21 H21B 109.5
H21A C21 H21C 109.5
H21B C21 H21C 109.5
C19 C22 H22A 109.5
C19 C22 H22B 109.5
C19 C22 H22C 109.5
H22A C22 H22B 109.5
H22A C22 H22C 109.5
H22B C22 H22C 109.5
O3 C23 C7 111.6(4)
O4 C23 O3 122.9(4)
O4 C23 C7 125.4(4)
O3 C24 H24A 111.1
O3 C24 H24B 111.1
H24A C24 H24B 109.1
C25 C24 O3 103.3(5)
C25 C24 H24A 111.1
C25 C24 H24B 111.1
C24 C25 H25A 109.5
C24 C25 H25B 109.5
C24 C25 H25C 109.5
H25A C25 H25B 109.5
H25A C25 H25C 109.5
H25B C25 H25C 109.5

loop_
_geom_bond_atom_site_label_1
_geom_bond_atom_site_label_2
_geom_bond_distance
O1 C4 1.393(5)
O1 H1 0.84(2)
O2 H2 0.8200
O2 C8 1.442(5)
O3 C23 1.336(5)
O3 C24 1.512(6)
O4 C23 1.200(5)
C1 C2 1.380(5)
C1 C6 1.385(5)
C1 C7 1.528(5)
C2 H2A 0.9300
C2 C3 1.392(5)
C3 C4 1.398(5)
C3 C15 1.536(5)
C4 C5 1.393(5)
C5 C6 1.393(5)
C5 C19 1.541(5)
C6 H6 0.9300
C7 H7 0.9800
C7 C8 1.544(5)
C7 C23 1.504(5)
C8 H8 0.9800
C8 C9 1.507(6)
C9 C10 1.382(6)
C9 C14 1.386(5)
C10 H10 0.9300
C10 C11 1.384(6)
C11 H11 0.9300
C11 C12 1.363(6)
C12 H12 0.9300
C12 C13 1.375(6)
C13 H13 0.9300
C13 C14 1.371(6)
C14 H14 0.9300
C15 C16 1.544(6)
C15 C17 1.533(6)
C15 C18 1.538(6)
C16 H16A 0.9600
C16 H16B 0.9600
C16 H16C 0.9600
C17 H17A 0.9600
C17 H17B 0.9600
C17 H17C 0.9600
C18 H18A 0.9600
C18 H18B 0.9600
C18 H18C 0.9600
C19 C20 1.537(6)
C19 C21 1.531(6)
C19 C22 1.534(6)
C20 H20A 0.9600
C20 H20B 0.9600
C20 H20C 0.9600
C21 H21A 0.9600
C21 H21B 0.9600
C21 H21C 0.9600
C22 H22A 0.9600
C22 H22B 0.9600
C22 H22C 0.9600
C24 H24A 0.9700
C24 H24B 0.9700
C24 C25 1.446(8)
C25 H25A 0.9600
C25 H25B 0.9600
C25 H25C 0.9600

loop_
_geom_torsion_atom_site_label_1
_geom_torsion_atom_site_label_2
_geom_torsion_atom_site_label_3
_geom_torsion_atom_site_label_4
_geom_torsion
O1 C4 C5 C6 -179.0(4)
O1 C4 C5 C19 1.6(6)
O2 C8 C9 C10 -142.5(4)
O2 C8 C9 C14 41.5(5)
C1 C2 C3 C4 -1.0(5)
C1 C2 C3 C15 177.8(3)
C1 C7 C8 O2 178.8(3)
C1 C7 C8 C9 -60.4(4)
C1 C7 C23 O3 103.8(4)
C1 C7 C23 O4 -75.2(6)
C2 C1 C6 C5 0.6(6)
C2 C1 C7 C8 93.6(4)
C2 C1 C7 C23 -142.6(4)
C2 C3 C4 O1 180.0(3)
C2 C3 C4 C5 0.5(6)
C2 C3 C15 C16 119.4(4)
C2 C3 C15 C17 0.9(5)
C2 C3 C15 C18 -117.4(4)
C3 C4 C5 C6 0.5(6)
C3 C4 C5 C19 -178.9(4)
C4 C3 C15 C16 -61.9(5)
C4 C3 C15 C17 179.6(4)
C4 C3 C15 C18 61.4(5)
C4 C5 C6 C1 -1.1(6)
C4 C5 C19 C20 -62.4(5)
C4 C5 C19 C21 60.5(5)
C4 C5 C19 C22 178.6(4)
C6 C1 C2 C3 0.5(5)
C6 C1 C7 C8 -80.9(4)
C6 C1 C7 C23 42.9(5)
C6 C5 C19 C20 118.2(4)
C6 C5 C19 C21 -118.9(4)
C6 C5 C19 C22 -0.8(6)
C7 C1 C2 C3 -174.2(3)
C7 C1 C6 C5 175.1(3)
C7 C8 C9 C10 100.5(4)
C7 C8 C9 C14 -75.5(5)
C8 C7 C23 O3 -131.7(4)
C8 C7 C23 O4 49.3(6)
C8 C9 C10 C11 -175.7(4)
C8 C9 C14 C13 175.7(4)
C9 C10 C11 C12 0.9(8)
C10 C9 C14 C13 -0.4(6)
C10 C11 C12 C13 -2.3(8)
C11 C12 C13 C14 2.4(8)
C12 C13 C14 C9 -1.0(7)
C14 C9 C10 C11 0.4(6)
C15 C3 C4 O1 1.2(6)
C15 C3 C4 C5 -178.3(3)
C19 C5 C6 C1 178.4(3)
C23 O3 C24 C25 -98.9(5)
C23 C7 C8 O2 53.5(4)
C23 C7 C8 C9 174.3(3)
C24 O3 C23 O4 1.3(7)
C24 O3 C23 C7 -177.7(4)
